data_4337014
loop_
_publ_author_name
'Mariusz Molon'
'Katharina Dilchert'
'Christian Gemel'
'R\"udiger W. Seidel'
'Julian Schaumann'
'Roland A. Fischer'

_publ_contact_author
;
        R. A. Fischer 
        Lehrstuhl fuer Anorganische Chemie II
        Ruhr-Universitaet Bochum
        Universitaetsstrasse 150
        44780 Bochum (Germany)
;
_publ_contact_author_email roland.fischer@ruhr-uni-bochum.de
_publ_contact_author_fax '049 234 321-4174'
_publ_contact_author_phone '049 234 32-24174'
_publ_section_title
;
 Clusters [Ma(GaCp*)b(CNR)c] (M = Ni, Pd, Pt): Synthesis, Structure, and
 Ga/Zn Exchange Reactions
;
_journal_name_full 'Inorganic Chemistry'
_journal_page_first 14275
_journal_page_last 14283
_journal_paper_doi 10.1021/ic4022189
_journal_volume 52
_journal_year 2013
_chemical_formula_moiety '     C28 H20 Ga4 N4 Pd4, 4(C10 H15) '
_chemical_formula_sum 'C68 H80 Ga4 N4 Pd4'
_chemical_formula_weight 1657.84
_chemical_name_systematic
; 
 ? 
;
_space_group_IT_number 2
_space_group_name_Hall '-P 1'
_symmetry_cell_setting triclinic
_symmetry_space_group_name_Hall '-P 1'
_symmetry_space_group_name_H-M 'P -1'
_atom_sites_solution_hydrogens geom
_atom_sites_solution_primary direct
_atom_sites_solution_secondary difmap
_audit_creation_method SHELXL-97
_cell_angle_alpha 76.2084(19)
_cell_angle_beta 78.334(2)
_cell_angle_gamma 70.824(2)
_cell_formula_units_Z 2
_cell_length_a 14.5154(4)
_cell_length_b 14.7168(4)
_cell_length_c 17.0035(3)
_cell_measurement_reflns_used 200
_cell_measurement_temperature 109(2)
_cell_measurement_theta_max 69.99
_cell_measurement_theta_min 3.24
_cell_volume 3301.30(15)
_computing_cell_refinement 'CrysAlis RED 171.36.28, Oxford Diffraction'
_computing_data_collection 'CrysAlis CCD 171.36.28, Oxford Diffraction'
_computing_data_reduction 'CrysAlis RED 171.36.28, Oxford Diffraction'
_computing_molecular_graphics SHELXL-97
_computing_publication_material SHELXL-97
_computing_structure_refinement 'SHELXL-97 (Sheldrick, 1997)'
_computing_structure_solution 'SHELXS-97 (Sheldrick, 1990)'
_diffrn_ambient_temperature 109(2)
_diffrn_measured_fraction_theta_full 0.994
_diffrn_measured_fraction_theta_max 0.994
_diffrn_measurement_device_type 'SuperNova, Single source at offset), Atlas'
_diffrn_measurement_method '\w scans'
_diffrn_radiation_monochromator mirror
_diffrn_radiation_source 'SuperNova (Cu) x-ray Source'
_diffrn_radiation_type CuK\a
_diffrn_radiation_wavelength 1.54184
_diffrn_reflns_av_R_equivalents 0.0263
_diffrn_reflns_av_sigmaI/netI 0.0297
_diffrn_reflns_limit_h_max 13
_diffrn_reflns_limit_h_min -17
_diffrn_reflns_limit_k_max 17
_diffrn_reflns_limit_k_min -17
_diffrn_reflns_limit_l_max 20
_diffrn_reflns_limit_l_min -20
_diffrn_reflns_number 23902
_diffrn_reflns_theta_full 69.99
_diffrn_reflns_theta_max 69.99
_diffrn_reflns_theta_min 3.24
_exptl_absorpt_coefficient_mu 10.688
_exptl_absorpt_correction_T_max 0.3243
_exptl_absorpt_correction_T_min 0.2249
_exptl_absorpt_correction_type empirical
_exptl_absorpt_process_details abspack
_exptl_crystal_colour red
_exptl_crystal_density_diffrn 1.668
_exptl_crystal_description prism
_exptl_crystal_F_000 1648
_exptl_crystal_size_max 0.20
_exptl_crystal_size_mid 0.15
_exptl_crystal_size_min 0.14
_refine_diff_density_max 0.726
_refine_diff_density_min -0.894
_refine_diff_density_rms 0.095
_refine_ls_extinction_method none
_refine_ls_goodness_of_fit_ref 1.060
_refine_ls_hydrogen_treatment constr
_refine_ls_matrix_type full
_refine_ls_number_parameters 741
_refine_ls_number_reflns 12447
_refine_ls_number_restraints 0
_refine_ls_restrained_S_all 1.060
_refine_ls_R_factor_all 0.0323
_refine_ls_R_factor_gt 0.0278
_refine_ls_shift/su_max 0.002
_refine_ls_shift/su_mean 0.000
_refine_ls_structure_factor_coef Fsqd
_refine_ls_weighting_details 'calc w=1/[\s^2^(Fo^2^)+(0.0398P)^2^+2.2307P] where P=(Fo^2^+2Fc^2^)/3'
_refine_ls_weighting_scheme calc
_refine_ls_wR_factor_gt 0.0734
_refine_ls_wR_factor_ref 0.0770
_reflns_number_gt 11019
_reflns_number_total 12447
_reflns_threshold_expression >2sigma(I)
_cod_data_source_file ic4022189_si_002_5.cif
_cod_data_source_block 3b
_cod_original_cell_volume 3301.31(14)
_cod_database_code 4337014

loop_
_symmetry_equiv_pos_as_xyz
'x, y, z'
'-x, -y, -z'

loop_
_atom_site_label
_atom_site_type_symbol
_atom_site_fract_x
_atom_site_fract_y
_atom_site_fract_z
_atom_site_U_iso_or_equiv
_atom_site_adp_type
_atom_site_occupancy
_atom_site_symmetry_multiplicity
_atom_site_calc_flag
_atom_site_refinement_flags
Pd1 Pd 0.646926(14) 0.655115(14) 0.738688(12) 0.01601(6) Uani 1 1 d .
Pd2 Pd 0.840796(14) 0.580621(14) 0.727384(12) 0.01630(6) Uani 1 1 d .
Pd3 Pd 0.853886(14) 0.768115(14) 0.717434(12) 0.01714(6) Uani 1 1 d .
Pd4 Pd 0.660479(15) 0.845529(14) 0.730739(12) 0.01726(6) Uani 1 1 d .
Ga3 Ga 0.75470(2) 0.73648(2) 0.62266(2) 0.01683(8) Uani 1 1 d .
Ga2 Ga 0.74017(2) 0.69188(2) 0.83403(2) 0.01758(8) Uani 1 1 d .
Ga1 Ga 0.73207(3) 0.48058(2) 0.74085(2) 0.02040(8) Uani 1 1 d .
Ga4 Ga 0.77409(3) 0.94076(3) 0.72154(2) 0.02304(9) Uani 1 1 d .
N1 N 0.4209(2) 0.6953(2) 0.79280(18) 0.0306(6) Uani 1 1 d .
N2 N 1.0614(2) 0.4586(2) 0.74051(17) 0.0280(6) Uani 1 1 d .
C12 C 0.6780(2) 0.6080(2) 0.96399(17) 0.0225(6) Uani 1 1 d .
N3 N 1.0817(2) 0.7189(2) 0.66939(18) 0.0312(6) Uani 1 1 d .
C48 C 0.9810(2) 0.5054(2) 0.73156(19) 0.0225(6) Uani 1 1 d .
C15 C 0.7888(2) 0.6916(2) 0.95800(18) 0.0235(6) Uani 1 1 d .
C7 C 0.7190(2) 0.7020(2) 0.50252(17) 0.0199(6) Uani 1 1 d .
C55 C 0.9978(2) 0.7341(2) 0.6925(2) 0.0255(6) Uani 1 1 d .
C25 C 0.8204(2) 0.6929(2) 0.49386(17) 0.0192(5) Uani 1 1 d .
C1 C 0.8002(2) 0.3120(2) 0.7483(2) 0.0257(6) Uani 1 1 d .
C22 C 0.6655(2) 0.8019(2) 0.50343(18) 0.0207(6) Uani 1 1 d .
C11 C 0.7792(2) 0.5979(2) 0.96145(17) 0.0240(6) Uani 1 1 d .
C23 C 0.7336(2) 0.8544(2) 0.49507(17) 0.0204(6) Uani 1 1 d .
C14 C 0.5209(2) 0.9239(2) 0.74334(19) 0.0249(6) Uani 1 1 d .
C13 C 0.6250(2) 0.7085(2) 0.96119(17) 0.0225(6) Uani 1 1 d .
C24 C 0.8295(2) 0.7877(2) 0.48934(16) 0.0194(6) Uani 1 1 d .
C41 C 0.5034(2) 0.6840(2) 0.76596(19) 0.0231(6) Uani 1 1 d .
C56 C 1.1821(2) 0.7020(3) 0.64199(19) 0.0272(7) Uani 1 1 d .
C2 C 0.7492(2) 0.3492(2) 0.6786(2) 0.0228(6) Uani 1 1 d .
C3 C 0.6926(2) 0.7600(2) 0.95759(18) 0.0246(6) Uani 1 1 d .
C34 C 0.8246(3) 1.0419(2) 0.7841(2) 0.0279(7) Uani 1 1 d .
C5 C 0.7306(3) 0.3253(2) 0.8191(2) 0.0265(6) Uani 1 1 d .
C35 C 0.8868(2) 1.0314(2) 0.7090(2) 0.0265(6) Uani 1 1 d .
N4 N 0.4408(2) 0.9727(2) 0.75507(18) 0.0304(6) Uani 1 1 d .
C31 C 0.8284(2) 1.0732(2) 0.6444(2) 0.0261(6) Uani 1 1 d .
C4 C 0.6356(2) 0.3726(2) 0.7935(2) 0.0251(6) Uani 1 1 d .
C49 C 1.1578(2) 0.4057(2) 0.75465(19) 0.0233(6) Uani 1 1 d .
C6 C 0.6478(2) 0.3870(2) 0.7071(2) 0.0224(6) Uani 1 1 d .
C51 C 1.3148(3) 0.2978(3) 0.7127(2) 0.0330(7) Uani 1 1 d .
H51 H 1.3571 0.2590 0.6749 0.040 Uiso 1 1 calc R
C36 C 0.8664(3) 1.0801(3) 0.5550(2) 0.0322(7) Uani 1 1 d .
H36A H 0.8111 1.0984 0.5238 0.048 Uiso 1 1 calc R
H36B H 0.9116 1.0166 0.5451 0.048 Uiso 1 1 calc R
H36C H 0.9013 1.1298 0.5377 0.048 Uiso 1 1 calc R
C1J C 0.3447(2) 1.0283(2) 0.7764(2) 0.0264(6) Uani 1 1 d .
C30 C 0.9048(2) 0.6007(2) 0.4899(2) 0.0295(7) Uani 1 1 d .
H30A H 0.9391 0.6024 0.4339 0.044 Uiso 1 1 calc R
H30B H 0.8796 0.5438 0.5064 0.044 Uiso 1 1 calc R
H30C H 0.9507 0.5957 0.5269 0.044 Uiso 1 1 calc R
C26 C 0.6746(3) 0.6203(2) 0.5113(2) 0.0293(7) Uani 1 1 d .
H26A H 0.6255 0.6400 0.4736 0.044 Uiso 1 1 calc R
H26B H 0.6429 0.6063 0.5675 0.044 Uiso 1 1 calc R
H26C H 0.7264 0.5615 0.4982 0.044 Uiso 1 1 calc R
C43 C 0.2684(3) 0.6554(3) 0.8237(2) 0.0357(8) Uani 1 1 d .
H43 H 0.2996 0.5956 0.8044 0.043 Uiso 1 1 calc R
C57 C 1.2371(3) 0.6115(3) 0.6222(2) 0.0322(7) Uani 1 1 d .
H57 H 1.2067 0.5620 0.6264 0.039 Uiso 1 1 calc R
C50 C 1.2188(2) 0.3491(3) 0.6989(2) 0.0300(7) Uani 1 1 d .
H50 H 1.1951 0.3455 0.6519 0.036 Uiso 1 1 calc R
C54 C 1.1913(2) 0.4106(2) 0.8238(2) 0.0283(7) Uani 1 1 d .
H54 H 1.1488 0.4490 0.8618 0.034 Uiso 1 1 calc R
C29 C 0.9242(2) 0.8123(3) 0.4789(2) 0.0292(7) Uani 1 1 d .
H29A H 0.9439 0.8350 0.4208 0.044 Uiso 1 1 calc R
H29B H 0.9756 0.7539 0.4997 0.044 Uiso 1 1 calc R
H29C H 0.9151 0.8641 0.5093 0.044 Uiso 1 1 calc R
C17 C 0.6359(3) 0.5260(2) 0.9687(2) 0.0313(7) Uani 1 1 d .
H17A H 0.5684 0.5532 0.9554 0.047 Uiso 1 1 calc R
H17B H 0.6356 0.4869 1.0241 0.047 Uiso 1 1 calc R
H17C H 0.6762 0.4844 0.9296 0.047 Uiso 1 1 calc R
C42 C 0.3212(2) 0.7179(3) 0.8241(2) 0.0288(7) Uani 1 1 d .
C33 C 0.7270(2) 1.0896(2) 0.7669(2) 0.0286(7) Uani 1 1 d .
C32 C 0.7289(2) 1.1092(2) 0.6806(2) 0.0265(6) Uani 1 1 d .
C18 C 0.5162(2) 0.7556(3) 0.9581(2) 0.0306(7) Uani 1 1 d .
H18A H 0.5061 0.8118 0.9128 0.046 Uiso 1 1 calc R
H18B H 0.4848 0.7778 1.0097 0.046 Uiso 1 1 calc R
H18C H 0.4870 0.7079 0.9498 0.046 Uiso 1 1 calc R
C8 C 0.7960(3) 0.3443(2) 0.5920(2) 0.0321(7) Uani 1 1 d .
H8A H 0.7478 0.3834 0.5548 0.048 Uiso 1 1 calc R
H8B H 0.8183 0.2761 0.5844 0.048 Uiso 1 1 calc R
H8C H 0.8524 0.3703 0.5801 0.048 Uiso 1 1 calc R
C16 C 0.8621(3) 0.5038(3) 0.9629(2) 0.0344(8) Uani 1 1 d .
H16A H 0.8351 0.4482 0.9808 0.052 Uiso 1 1 calc R
H16B H 0.9062 0.5004 1.0009 0.052 Uiso 1 1 calc R
H16C H 0.8989 0.5016 0.9080 0.052 Uiso 1 1 calc R
C28 C 0.7092(3) 0.9624(2) 0.4939(2) 0.0312(7) Uani 1 1 d .
H28A H 0.7558 0.9894 0.4525 0.047 Uiso 1 1 calc R
H28B H 0.7137 0.9726 0.5477 0.047 Uiso 1 1 calc R
H28C H 0.6421 0.9956 0.4806 0.047 Uiso 1 1 calc R
C27 C 0.5557(2) 0.8438(3) 0.5127(2) 0.0339(7) Uani 1 1 d .
H27A H 0.5339 0.8820 0.5566 0.051 Uiso 1 1 calc R
H27B H 0.5254 0.7905 0.5262 0.051 Uiso 1 1 calc R
H27C H 0.5358 0.8864 0.4613 0.051 Uiso 1 1 calc R
C38 C 0.6354(3) 1.1197(2) 0.8266(2) 0.0368(8) Uani 1 1 d .
H38A H 0.6134 1.1911 0.8211 0.055 Uiso 1 1 calc R
H38B H 0.6499 1.0896 0.8825 0.055 Uiso 1 1 calc R
H38C H 0.5834 1.0979 0.8151 0.055 Uiso 1 1 calc R
C9 C 0.5648(2) 0.4331(2) 0.6568(2) 0.0309(7) Uani 1 1 d .
H9A H 0.5911 0.4371 0.5986 0.046 Uiso 1 1 calc R
H9B H 0.5296 0.4990 0.6678 0.046 Uiso 1 1 calc R
H9C H 0.5193 0.3932 0.6710 0.046 Uiso 1 1 calc R
C10 C 0.2808(3) 1.0675(3) 0.7177(2) 0.0353(8) Uani 1 1 d .
H10 H 0.3027 1.0576 0.6630 0.042 Uiso 1 1 calc R
C19 C 0.6651(3) 0.8690(3) 0.9539(2) 0.0336(7) Uani 1 1 d .
H19A H 0.7247 0.8903 0.9380 0.050 Uiso 1 1 calc R
H19B H 0.6333 0.8843 1.0077 0.050 Uiso 1 1 calc R
H19C H 0.6197 0.9032 0.9135 0.050 Uiso 1 1 calc R
C52 C 1.3492(2) 0.3028(3) 0.7811(2) 0.0326(7) Uani 1 1 d .
H52 H 1.4152 0.2679 0.7899 0.039 Uiso 1 1 calc R
C58 C 1.3371(3) 0.5947(3) 0.5960(2) 0.0370(8) Uani 1 1 d .
H58 H 1.3760 0.5332 0.5826 0.044 Uiso 1 1 calc R
C1A C 0.5397(3) 0.4024(2) 0.8470(2) 0.0341(8) Uani 1 1 d .
H1AA H 0.5010 0.4678 0.8228 0.051 Uiso 1 1 calc R
H1AB H 0.5521 0.4036 0.9013 0.051 Uiso 1 1 calc R
H1AC H 0.5032 0.3555 0.8520 0.051 Uiso 1 1 calc R
C20 C 0.8823(3) 0.7144(3) 0.9566(2) 0.0350(8) Uani 1 1 d .
H20A H 0.9380 0.6652 0.9332 0.053 Uiso 1 1 calc R
H20B H 0.8909 0.7137 1.0125 0.053 Uiso 1 1 calc R
H20C H 0.8792 0.7794 0.9233 0.053 Uiso 1 1 calc R
C53 C 1.2874(3) 0.3587(3) 0.8370(2) 0.0347(8) Uani 1 1 d .
H53 H 1.3110 0.3614 0.8843 0.042 Uiso 1 1 calc R
C39 C 0.8599(3) 1.0119(3) 0.8665(2) 0.0381(8) Uani 1 1 d .
H39A H 0.9002 0.9432 0.8738 0.057 Uiso 1 1 calc R
H39B H 0.8031 1.0198 0.9095 0.057 Uiso 1 1 calc R
H39C H 0.8995 1.0531 0.8700 0.057 Uiso 1 1 calc R
C40 C 0.9967(2) 0.9835(3) 0.6999(2) 0.0349(8) Uani 1 1 d .
H40A H 1.0199 0.9698 0.6445 0.052 Uiso 1 1 calc R
H40B H 1.0120 0.9222 0.7397 0.052 Uiso 1 1 calc R
H40C H 1.0295 1.0276 0.7097 0.052 Uiso 1 1 calc R
C37 C 0.6407(3) 1.1614(2) 0.6354(3) 0.0358(8) Uani 1 1 d .
H37A H 0.6595 1.1562 0.5776 0.054 Uiso 1 1 calc R
H37B H 0.6176 1.2306 0.6403 0.054 Uiso 1 1 calc R
H37C H 0.5879 1.1313 0.6591 0.054 Uiso 1 1 calc R
C1B C 0.7523(3) 0.2878(3) 0.9057(2) 0.0400(9) Uani 1 1 d .
H1BA H 0.7690 0.2162 0.9176 0.060 Uiso 1 1 calc R
H1BB H 0.6943 0.3152 0.9432 0.060 Uiso 1 1 calc R
H1BC H 0.8079 0.3075 0.9129 0.060 Uiso 1 1 calc R
C1C C 0.9088(2) 0.2643(2) 0.7461(2) 0.0350(8) Uani 1 1 d .
H1CA H 0.9438 0.2998 0.7001 0.052 Uiso 1 1 calc R
H1CB H 0.9247 0.1963 0.7394 0.052 Uiso 1 1 calc R
H1CC H 0.9291 0.2655 0.7973 0.052 Uiso 1 1 calc R
C2I C 0.3132(3) 1.0423(3) 0.8559(2) 0.0420(9) Uani 1 1 d .
H2I H 0.3571 1.0153 0.8957 0.050 Uiso 1 1 calc R
C2J C 0.1845(3) 1.1211(3) 0.7405(3) 0.0452(10) Uani 1 1 d .
H2J H 0.1402 1.1484 0.7010 0.054 Uiso 1 1 calc R
C47 C 0.2775(3) 0.8045(3) 0.8545(3) 0.0443(9) Uani 1 1 d .
H47 H 0.3155 0.8457 0.8556 0.053 Uiso 1 1 calc R
C44 C 0.1682(3) 0.6821(3) 0.8525(3) 0.0440(10) Uani 1 1 d .
H44 H 0.1301 0.6406 0.8521 0.053 Uiso 1 1 calc R
C45 C 0.1237(3) 0.7683(4) 0.8815(3) 0.0530(12) Uani 1 1 d .
H45 H 0.0552 0.7858 0.9006 0.064 Uiso 1 1 calc R
C2N C 0.2168(3) 1.0961(4) 0.8772(3) 0.0545(12) Uani 1 1 d .
H2N H 0.1949 1.1063 0.9318 0.065 Uiso 1 1 calc R
C2O C 0.1528(3) 1.1350(3) 0.8200(3) 0.0518(11) Uani 1 1 d .
H2O H 0.0867 1.1714 0.8352 0.062 Uiso 1 1 calc R
C46 C 0.1777(3) 0.8294(4) 0.8833(3) 0.0583(13) Uani 1 1 d .
H46 H 0.1466 0.8882 0.9040 0.070 Uiso 1 1 calc R
C60 C 1.3250(3) 0.7570(3) 0.6093(2) 0.0369(8) Uani 1 1 d .
H60 H 1.3556 0.8063 0.6050 0.044 Uiso 1 1 calc R
C61 C 1.2242(2) 0.7753(3) 0.6358(2) 0.0322(7) Uani 1 1 d .
H61 H 1.1854 0.8369 0.6493 0.039 Uiso 1 1 calc R
C59 C 1.3803(2) 0.6674(3) 0.5895(2) 0.0377(8) Uani 1 1 d .
H59 H 1.4487 0.6557 0.5711 0.045 Uiso 1 1 calc R

loop_
_atom_site_aniso_label
_atom_site_aniso_U_11
_atom_site_aniso_U_22
_atom_site_aniso_U_33
_atom_site_aniso_U_23
_atom_site_aniso_U_13
_atom_site_aniso_U_12
Pd1 0.01640(10) 0.01286(10) 0.01867(10) -0.00248(7) -0.00243(7) -0.00446(7)
Pd2 0.01656(10) 0.01232(10) 0.01909(10) -0.00269(7) -0.00258(7) -0.00308(7)
Pd3 0.01760(10) 0.01438(10) 0.02022(10) -0.00339(7) -0.00146(7) -0.00627(8)
Pd4 0.01870(10) 0.01236(10) 0.01993(10) -0.00386(7) -0.00115(7) -0.00379(8)
Ga3 0.01911(17) 0.01504(16) 0.01557(16) -0.00231(12) -0.00151(12) -0.00490(13)
Ga2 0.01995(17) 0.01705(16) 0.01543(16) -0.00249(13) -0.00171(13) -0.00579(13)
Ga1 0.02353(18) 0.01186(16) 0.02644(18) -0.00309(13) -0.00356(14) -0.00629(13)
Ga4 0.02776(19) 0.01355(17) 0.0299(2) -0.00511(14) -0.00302(15) -0.00860(14)
N1 0.0235(14) 0.0362(15) 0.0320(14) -0.0033(12) -0.0056(11) -0.0098(12)
N2 0.0245(14) 0.0271(14) 0.0297(14) -0.0050(11) -0.0043(11) -0.0038(11)
C12 0.0306(16) 0.0250(15) 0.0135(13) -0.0033(11) -0.0017(11) -0.0115(12)
N3 0.0240(15) 0.0375(16) 0.0309(14) -0.0037(12) -0.0044(11) -0.0091(12)
C48 0.0215(15) 0.0198(14) 0.0256(15) -0.0073(11) -0.0012(11) -0.0042(12)
C15 0.0257(15) 0.0283(15) 0.0187(14) -0.0058(12) -0.0047(11) -0.0090(12)
C7 0.0217(14) 0.0197(14) 0.0182(13) -0.0035(11) -0.0042(11) -0.0053(11)
C55 0.0235(16) 0.0232(15) 0.0292(16) -0.0038(12) -0.0022(12) -0.0076(12)
C25 0.0219(14) 0.0167(13) 0.0179(13) -0.0041(10) -0.0033(10) -0.0030(11)
C1 0.0280(16) 0.0114(13) 0.0369(17) -0.0050(12) -0.0059(13) -0.0036(11)
C22 0.0203(14) 0.0180(13) 0.0213(14) -0.0021(11) -0.0065(11) -0.0015(11)
C11 0.0280(15) 0.0275(15) 0.0147(13) -0.0034(11) -0.0032(11) -0.0063(13)
C23 0.0250(14) 0.0177(14) 0.0172(13) -0.0015(10) -0.0047(11) -0.0049(11)
C14 0.0230(16) 0.0197(14) 0.0285(15) -0.0041(12) -0.0012(12) -0.0034(12)
C13 0.0255(15) 0.0269(15) 0.0136(13) -0.0034(11) -0.0003(11) -0.0073(12)
C24 0.0213(14) 0.0225(14) 0.0138(12) -0.0008(10) -0.0032(10) -0.0072(11)
C41 0.0217(15) 0.0218(14) 0.0270(15) -0.0057(12) -0.0055(12) -0.0057(11)
C56 0.0221(15) 0.0342(17) 0.0227(15) 0.0024(13) -0.0058(12) -0.0086(13)
C2 0.0230(14) 0.0118(12) 0.0331(16) -0.0045(11) -0.0041(12) -0.0042(11)
C3 0.0300(16) 0.0253(15) 0.0177(13) -0.0052(11) -0.0026(11) -0.0068(13)
C34 0.0359(17) 0.0170(14) 0.0356(17) -0.0042(12) -0.0090(14) -0.0121(13)
C5 0.0371(17) 0.0130(13) 0.0295(16) -0.0001(12) -0.0064(13) -0.0092(12)
C35 0.0269(16) 0.0150(13) 0.0415(18) -0.0065(12) -0.0095(13) -0.0077(12)
N4 0.0273(15) 0.0261(14) 0.0368(15) -0.0078(12) -0.0041(11) -0.0052(12)
C31 0.0301(16) 0.0130(13) 0.0373(17) -0.0039(12) -0.0022(13) -0.0112(12)
C4 0.0305(16) 0.0136(13) 0.0325(16) -0.0046(12) -0.0001(13) -0.0103(12)
C49 0.0208(14) 0.0213(14) 0.0244(15) -0.0018(11) -0.0037(11) -0.0033(11)
C6 0.0241(15) 0.0128(12) 0.0327(16) -0.0053(11) -0.0037(12) -0.0077(11)
C51 0.0270(16) 0.0335(18) 0.0329(17) -0.0121(14) -0.0023(13) 0.0015(14)
C36 0.0361(18) 0.0274(16) 0.0374(18) -0.0054(14) -0.0014(14) -0.0173(14)
C1J 0.0203(14) 0.0223(15) 0.0350(17) -0.0089(13) -0.0070(12) 0.0000(12)
C30 0.0291(16) 0.0255(16) 0.0290(16) -0.0105(13) -0.0051(13) 0.0032(13)
C26 0.0339(17) 0.0250(15) 0.0326(17) -0.0062(13) -0.0025(13) -0.0139(14)
C43 0.0320(18) 0.044(2) 0.0315(17) 0.0032(15) -0.0078(14) -0.0167(16)
C57 0.0296(17) 0.0367(18) 0.0304(17) -0.0039(14) -0.0057(13) -0.0106(14)
C50 0.0294(16) 0.0334(17) 0.0271(16) -0.0089(13) -0.0086(13) -0.0041(14)
C54 0.0265(16) 0.0333(17) 0.0248(15) -0.0095(13) -0.0022(12) -0.0063(13)
C29 0.0253(15) 0.0380(18) 0.0270(16) -0.0053(13) 0.0006(12) -0.0157(14)
C17 0.0415(19) 0.0281(16) 0.0265(16) -0.0034(13) 0.0022(14) -0.0184(15)
C42 0.0202(15) 0.0330(17) 0.0299(16) 0.0022(13) -0.0062(12) -0.0077(13)
C33 0.0314(16) 0.0141(14) 0.0414(18) -0.0081(13) -0.0011(14) -0.0084(12)
C32 0.0307(16) 0.0103(13) 0.0411(18) -0.0038(12) -0.0089(14) -0.0078(12)
C18 0.0263(16) 0.0352(17) 0.0259(16) -0.0049(13) 0.0001(12) -0.0059(14)
C8 0.0372(18) 0.0199(15) 0.0377(18) -0.0094(13) 0.0033(14) -0.0087(13)
C16 0.0399(19) 0.0290(17) 0.0232(16) -0.0004(13) -0.0043(14) 0.0013(15)
C28 0.0427(19) 0.0171(15) 0.0319(17) -0.0009(12) -0.0084(14) -0.0070(13)
C27 0.0204(15) 0.0342(18) 0.046(2) -0.0105(15) -0.0070(14) -0.0026(13)
C38 0.042(2) 0.0210(16) 0.048(2) -0.0138(15) 0.0022(16) -0.0096(14)
C9 0.0294(16) 0.0233(15) 0.0411(19) -0.0011(13) -0.0109(14) -0.0092(13)
C10 0.0398(19) 0.0343(18) 0.0296(17) -0.0045(14) -0.0106(15) -0.0055(15)
C19 0.043(2) 0.0283(17) 0.0346(18) -0.0109(14) -0.0070(15) -0.0131(15)
C52 0.0215(15) 0.0360(18) 0.0346(17) 0.0010(14) -0.0088(13) -0.0031(13)
C58 0.0305(18) 0.0389(19) 0.0362(19) -0.0064(15) -0.0037(14) -0.0039(15)
C1A 0.0333(18) 0.0245(16) 0.0411(19) -0.0073(14) 0.0082(15) -0.0112(14)
C20 0.0306(17) 0.042(2) 0.0376(19) -0.0079(15) -0.0088(14) -0.0153(15)
C53 0.0318(17) 0.048(2) 0.0252(16) -0.0043(15) -0.0075(13) -0.0124(15)
C39 0.051(2) 0.0265(17) 0.043(2) -0.0061(15) -0.0127(17) -0.0167(16)
C40 0.0261(17) 0.0263(16) 0.053(2) -0.0062(15) -0.0058(15) -0.0100(13)
C37 0.0327(18) 0.0192(15) 0.054(2) -0.0035(15) -0.0148(16) -0.0027(13)
C1B 0.061(2) 0.0211(16) 0.0357(19) 0.0015(14) -0.0159(17) -0.0088(16)
C1C 0.0260(17) 0.0212(15) 0.055(2) -0.0057(15) -0.0126(15) 0.0003(13)
C2I 0.0338(19) 0.051(2) 0.037(2) -0.0174(17) -0.0142(16) 0.0048(17)
C2J 0.0337(19) 0.046(2) 0.053(2) -0.0001(18) -0.0259(18) -0.0026(17)
C47 0.0292(18) 0.0342(19) 0.063(3) -0.0048(18) 0.0002(17) -0.0077(15)
C44 0.0315(19) 0.058(3) 0.042(2) 0.0102(18) -0.0083(16) -0.0256(18)
C45 0.0200(17) 0.063(3) 0.060(3) 0.012(2) -0.0015(17) -0.0087(18)
C2N 0.039(2) 0.069(3) 0.043(2) -0.026(2) -0.0034(18) 0.010(2)
C2O 0.0291(19) 0.054(3) 0.061(3) -0.015(2) -0.0053(18) 0.0053(18)
C46 0.031(2) 0.046(2) 0.078(3) -0.005(2) 0.007(2) 0.0012(18)
C60 0.0281(17) 0.0324(18) 0.046(2) 0.0087(15) -0.0071(15) -0.0138(14)
C61 0.0236(16) 0.0282(17) 0.0384(18) 0.0050(14) -0.0053(13) -0.0063(13)
C59 0.0178(15) 0.042(2) 0.042(2) 0.0063(16) -0.0040(14) -0.0038(14)

loop_
_atom_type_symbol
_atom_type_description
_atom_type_scat_dispersion_real
_atom_type_scat_dispersion_imag
_atom_type_scat_source
C C 0.0181 0.0091 'International Tables Vol C Tables 4.2.6.8 and 6.1.1.4'
H H 0.0000 0.0000 'International Tables Vol C Tables 4.2.6.8 and 6.1.1.4'
N N 0.0311 0.0180 'International Tables Vol C Tables 4.2.6.8 and 6.1.1.4'
Ga Ga -1.2846 0.7763 'International Tables Vol C Tables 4.2.6.8 and 6.1.1.4'
Pd Pd 0.1215 3.9337 'International Tables Vol C Tables 4.2.6.8 and 6.1.1.4'

loop_
_geom_angle_atom_site_label_1
_geom_angle_atom_site_label_2
_geom_angle_atom_site_label_3
_geom_angle
C41 Pd1 Ga1 113.21(9)
C41 Pd1 Ga2 117.91(9)
Ga1 Pd1 Ga2 100.592(13)
C41 Pd1 Ga3 131.58(9)
Ga1 Pd1 Ga3 101.987(13)
Ga2 Pd1 Ga3 85.136(12)
C41 Pd1 Pd2 167.12(9)
Ga1 Pd1 Pd2 56.882(10)
Ga2 Pd1 Pd2 60.467(10)
Ga3 Pd1 Pd2 61.156(10)
C41 Pd1 Pd4 98.25(9)
Ga1 Pd1 Pd4 148.018(12)
Ga2 Pd1 Pd4 57.205(10)
Ga3 Pd1 Pd4 57.157(9)
Pd2 Pd1 Pd4 91.148(8)
C48 Pd2 Ga1 114.39(9)
C48 Pd2 Ga2 122.10(9)
Ga1 Pd2 Ga2 99.249(13)
C48 Pd2 Pd1 170.34(9)
Ga1 Pd2 Pd1 57.506(10)
Ga2 Pd2 Pd1 58.050(10)
C48 Pd2 Ga3 131.20(9)
Ga1 Pd2 Ga3 100.112(13)
Ga2 Pd2 Ga3 82.219(12)
Pd1 Pd2 Ga3 58.060(10)
C48 Pd2 Pd3 99.18(9)
Ga1 Pd2 Pd3 146.252(12)
Ga2 Pd2 Pd3 57.250(9)
Pd1 Pd2 Pd3 88.747(8)
Ga3 Pd2 Pd3 56.311(9)
C55 Pd3 Ga4 113.76(9)
C55 Pd3 Ga3 119.56(10)
Ga4 Pd3 Ga3 101.786(14)
C55 Pd3 Ga2 131.40(9)
Ga4 Pd3 Ga2 99.621(14)
Ga3 Pd3 Ga2 84.348(12)
C55 Pd3 Pd4 168.93(9)
Ga4 Pd3 Pd4 57.591(11)
Ga3 Pd3 Pd4 59.803(10)
Ga2 Pd3 Pd4 59.389(10)
C55 Pd3 Pd2 96.32(9)
Ga4 Pd3 Pd2 149.882(13)
Ga3 Pd3 Pd2 59.236(9)
Ga2 Pd3 Pd2 58.114(10)
Pd4 Pd3 Pd2 92.377(9)
C14 Pd4 Ga4 113.16(9)
C14 Pd4 Ga2 124.95(9)
Ga4 Pd4 Ga2 99.105(14)
C14 Pd4 Ga3 128.65(10)
Ga4 Pd4 Ga3 100.438(14)
Ga2 Pd4 Ga3 83.782(12)
C14 Pd4 Pd3 169.92(9)
Ga4 Pd4 Pd3 56.868(11)
Ga2 Pd4 Pd3 59.395(10)
Ga3 Pd4 Pd3 58.738(10)
C14 Pd4 Pd1 102.19(9)
Ga4 Pd4 Pd1 144.550(12)
Ga2 Pd4 Pd1 55.862(10)
Ga3 Pd4 Pd1 56.236(9)
Pd3 Pd4 Pd1 87.718(8)
C25 Ga3 C24 35.18(10)
C25 Ga3 C7 34.53(10)
C24 Ga3 C7 57.40(10)
C25 Ga3 C23 57.33(9)
C24 Ga3 C23 34.22(10)
C7 Ga3 C23 56.52(10)
C25 Ga3 C22 56.96(10)
C24 Ga3 C22 56.59(10)
C7 Ga3 C22 33.99(10)
C23 Ga3 C22 33.51(10)
C25 Ga3 Pd3 124.46(7)
C24 Ga3 Pd3 104.09(7)
C7 Ga3 Pd3 158.87(7)
C23 Ga3 Pd3 115.10(7)
C22 Ga3 Pd3 146.93(7)
C25 Ga3 Pd1 127.55(7)
C24 Ga3 Pd1 160.11(7)
C7 Ga3 Pd1 102.72(7)
C23 Ga3 Pd1 137.85(7)
C22 Ga3 Pd1 108.02(7)
Pd3 Ga3 Pd1 95.300(12)
C25 Ga3 Pd4 159.23(7)
C24 Ga3 Pd4 127.03(7)
C7 Ga3 Pd4 136.42(7)
C23 Ga3 Pd4 101.89(7)
C22 Ga3 Pd4 106.37(7)
Pd3 Ga3 Pd4 61.460(10)
Pd1 Ga3 Pd4 66.607(10)
C25 Ga3 Pd2 103.89(7)
C24 Ga3 Pd2 124.22(7)
C7 Ga3 Pd2 115.36(7)
C23 Ga3 Pd2 158.36(7)
C22 Ga3 Pd2 147.90(7)
Pd3 Ga3 Pd2 64.453(10)
Pd1 Ga3 Pd2 60.784(10)
Pd4 Ga3 Pd2 96.476(12)
C11 Ga2 C15 35.12(11)
C11 Ga2 C12 34.67(11)
C15 Ga2 C12 57.56(10)
C11 Ga2 C3 57.58(10)
C15 Ga2 C3 34.79(11)
C12 Ga2 C3 56.49(11)
C11 Ga2 C13 57.05(10)
C15 Ga2 C13 57.01(10)
C12 Ga2 C13 33.81(10)
C3 Ga2 C13 33.54(11)
C11 Ga2 Pd1 126.27(8)
C15 Ga2 Pd1 157.82(8)
C12 Ga2 Pd1 100.27(7)
C3 Ga2 Pd1 134.56(8)
C13 Ga2 Pd1 104.75(7)
C11 Ga2 Pd4 157.13(8)
C15 Ga2 Pd4 126.18(8)
C12 Ga2 Pd4 133.44(8)
C3 Ga2 Pd4 99.63(7)
C13 Ga2 Pd4 103.53(7)
Pd1 Ga2 Pd4 66.933(10)
C11 Ga2 Pd3 127.75(8)
C15 Ga2 Pd3 106.89(8)
C12 Ga2 Pd3 162.31(8)
C3 Ga2 Pd3 116.72(8)
C13 Ga2 Pd3 147.72(8)
Pd1 Ga2 Pd3 95.144(12)
Pd4 Ga2 Pd3 61.216(10)
C11 Ga2 Pd2 105.31(8)
C15 Ga2 Pd2 125.97(8)
C12 Ga2 Pd2 115.78(7)
C3 Ga2 Pd2 160.63(8)
C13 Ga2 Pd2 147.55(8)
Pd1 Ga2 Pd2 61.483(10)
Pd4 Ga2 Pd2 97.480(13)
Pd3 Ga2 Pd2 64.636(10)
C1 Ga1 C2 35.52(11)
C1 Ga1 C6 58.73(11)
C2 Ga1 C6 35.27(11)
C1 Ga1 C4 58.65(11)
C2 Ga1 C4 58.67(11)
C6 Ga1 C4 35.05(11)
C1 Ga1 C5 35.08(12)
C2 Ga1 C5 58.71(11)
C6 Ga1 C5 58.50(11)
C4 Ga1 C5 35.27(12)
C1 Ga1 Pd2 119.01(8)
C2 Ga1 Pd2 130.62(8)
C6 Ga1 Pd2 160.70(8)
C4 Ga1 Pd2 163.37(8)
C5 Ga1 Pd2 132.50(8)
C1 Ga1 Pd1 175.04(8)
C2 Ga1 Pd1 143.43(8)
C6 Ga1 Pd1 117.63(7)
C4 Ga1 Pd1 116.40(8)
C5 Ga1 Pd1 140.76(8)
Pd2 Ga1 Pd1 65.613(11)
C32 Ga4 C33 35.64(12)
C32 Ga4 C31 35.64(12)
C33 Ga4 C31 59.01(11)
C32 Ga4 C35 58.47(11)
C33 Ga4 C35 58.14(11)
C31 Ga4 C35 34.94(12)
C32 Ga4 C34 58.46(11)
C33 Ga4 C34 34.84(12)
C31 Ga4 C34 58.24(11)
C35 Ga4 C34 34.63(12)
C32 Ga4 Pd3 160.04(9)
C33 Ga4 Pd3 159.21(9)
C31 Ga4 Pd3 126.78(8)
C35 Ga4 Pd3 113.45(8)
C34 Ga4 Pd3 126.95(8)
C32 Ga4 Pd4 121.98(8)
C33 Ga4 Pd4 123.31(8)
C31 Ga4 Pd4 144.38(8)
C35 Ga4 Pd4 178.28(9)
C34 Ga4 Pd4 147.08(9)
Pd3 Ga4 Pd4 65.541(11)
C41 N1 C42 174.8(3)
C48 N2 C49 176.6(3)
C13 C12 C11 107.9(3)
C13 C12 C17 126.7(3)
C11 C12 C17 125.4(3)
C13 C12 Ga2 74.74(17)
C11 C12 Ga2 69.72(16)
C17 C12 Ga2 121.1(2)
C55 N3 C56 179.2(4)
N2 C48 Pd2 174.6(3)
C11 C15 C3 107.5(3)
C11 C15 C20 126.3(3)
C3 C15 C20 126.2(3)
C11 C15 Ga2 71.99(17)
C3 C15 Ga2 75.20(17)
C20 C15 Ga2 119.4(2)
C25 C7 C22 108.1(3)
C25 C7 C26 126.4(3)
C22 C7 C26 125.6(3)
C25 C7 Ga3 70.69(16)
C22 C7 Ga3 74.85(17)
C26 C7 Ga3 119.3(2)
N3 C55 Pd3 172.9(3)
C7 C25 C24 107.7(2)
C7 C25 C30 126.9(3)
C24 C25 C30 125.4(3)
C7 C25 Ga3 74.78(16)
C24 C25 Ga3 73.00(16)
C30 C25 Ga3 118.1(2)
C5 C1 C2 108.5(3)
C5 C1 C1C 126.3(3)
C2 C1 C1C 125.3(3)
C5 C1 Ga1 73.52(17)
C2 C1 Ga1 72.56(16)
C1C C1 Ga1 121.4(2)
C23 C22 C7 108.2(3)
C23 C22 C27 125.9(3)
C7 C22 C27 125.9(3)
C23 C22 Ga3 72.55(16)
C7 C22 Ga3 71.16(16)
C27 C22 Ga3 121.5(2)
C15 C11 C12 108.2(3)
C15 C11 C16 125.9(3)
C12 C11 C16 125.9(3)
C15 C11 Ga2 72.89(17)
C12 C11 Ga2 75.61(17)
C16 C11 Ga2 118.0(2)
C22 C23 C24 108.1(3)
C22 C23 C28 126.3(3)
C24 C23 C28 125.6(3)
C22 C23 Ga3 73.94(16)
C24 C23 Ga3 70.28(16)
C28 C23 Ga3 120.7(2)
N4 C14 Pd4 174.9(3)
C3 C13 C12 108.1(3)
C3 C13 C18 124.4(3)
C12 C13 C18 127.4(3)
C3 C13 Ga2 71.68(17)
C12 C13 Ga2 71.45(16)
C18 C13 Ga2 120.3(2)
C23 C24 C25 108.0(3)
C23 C24 C29 126.2(3)
C25 C24 C29 125.8(3)
C23 C24 Ga3 75.50(16)
C25 C24 Ga3 71.83(16)
C29 C24 Ga3 119.4(2)
N1 C41 Pd1 170.8(3)
C61 C56 C57 121.9(3)
C61 C56 N3 119.1(3)
C57 C56 N3 119.1(3)
C6 C2 C1 107.4(3)
C6 C2 C8 127.5(3)
C1 C2 C8 125.1(3)
C6 C2 Ga1 72.46(17)
C1 C2 Ga1 71.91(17)
C8 C2 Ga1 122.9(2)
C13 C3 C15 108.2(3)
C13 C3 C19 124.5(3)
C15 C3 C19 127.2(3)
C13 C3 Ga2 74.78(17)
C15 C3 Ga2 70.02(17)
C19 C3 Ga2 121.0(2)
C33 C34 C35 108.2(3)
C33 C34 C39 127.2(3)
C35 C34 C39 124.5(3)
C33 C34 Ga4 70.94(18)
C35 C34 Ga4 72.59(18)
C39 C34 Ga4 125.0(2)
C1 C5 C4 107.8(3)
C1 C5 C1B 125.6(3)
C4 C5 C1B 126.4(3)
C1 C5 Ga1 71.39(17)
C4 C5 Ga1 72.34(17)
C1B C5 Ga1 126.0(2)
C34 C35 C31 108.5(3)
C34 C35 C40 125.3(3)
C31 C35 C40 126.2(3)
C34 C35 Ga4 72.78(18)
C31 C35 Ga4 71.32(17)
C40 C35 Ga4 121.8(2)
C14 N4 C1J 175.0(3)
C35 C31 C32 107.3(3)
C35 C31 C36 125.4(3)
C32 C31 C36 127.2(3)
C35 C31 Ga4 73.73(18)
C32 C31 Ga4 70.90(17)
C36 C31 Ga4 122.3(2)
C6 C4 C5 107.7(3)
C6 C4 C1A 125.3(3)
C5 C4 C1A 127.0(3)
C6 C4 Ga1 71.86(17)
C5 C4 Ga1 72.39(18)
C1A C4 Ga1 121.3(2)
C54 C49 C50 120.9(3)
C54 C49 N2 119.7(3)
C50 C49 N2 119.4(3)
C4 C6 C2 108.6(3)
C4 C6 C9 124.1(3)
C2 C6 C9 127.3(3)
C4 C6 Ga1 73.09(17)
C2 C6 Ga1 72.27(17)
C9 C6 Ga1 121.7(2)
C52 C51 C50 120.5(3)
C2I C1J N4 119.6(3)
C2I C1J C10 120.7(3)
N4 C1J C10 119.7(3)
C42 C43 C44 118.3(4)
C58 C57 C56 118.7(3)
C51 C50 C49 119.1(3)
C49 C54 C53 119.3(3)
C43 C42 N1 119.8(3)
C43 C42 C47 121.8(3)
N1 C42 C47 118.4(3)
C34 C33 C32 107.9(3)
C34 C33 C38 128.0(3)
C32 C33 C38 124.1(3)
C34 C33 Ga4 74.23(18)
C32 C33 Ga4 71.22(17)
C38 C33 Ga4 122.0(2)
C33 C32 C31 108.1(3)
C33 C32 C37 125.6(3)
C31 C32 C37 126.3(3)
C33 C32 Ga4 73.14(17)
C31 C32 Ga4 73.47(17)
C37 C32 Ga4 120.4(2)
C2J C10 C1J 118.9(3)
C51 C52 C53 120.1(3)
C59 C58 C57 120.1(4)
C54 C53 C52 120.1(3)
C1J C2I C2N 119.4(3)
C2O C2J C10 120.4(3)
C46 C47 C42 118.9(4)
C45 C44 C43 120.5(4)
C44 C45 C46 120.8(4)
C2O C2N C2I 120.6(4)
C2N C2O C2J 120.0(4)
C45 C46 C47 119.7(5)
C59 C60 C61 120.2(3)
C56 C61 C60 118.5(3)
C60 C59 C58 120.7(3)

loop_
_geom_bond_atom_site_label_1
_geom_bond_atom_site_label_2
_geom_bond_distance
Pd1 C41 1.964(3)
Pd1 Ga1 2.4524(4)
Pd1 Ga2 2.5573(4)
Pd1 Ga3 2.5748(4)
Pd1 Pd2 2.6482(3)
Pd1 Pd4 2.8426(3)
Pd2 C48 1.978(3)
Pd2 Ga1 2.4353(4)
Pd2 Ga2 2.6223(4)
Pd2 Ga3 2.6578(4)
Pd2 Pd3 2.7906(3)
Pd3 C55 1.962(3)
Pd3 Ga4 2.4332(4)
Pd3 Ga3 2.5736(4)
Pd3 Ga2 2.5974(4)
Pd3 Pd4 2.6449(3)
Pd4 C14 1.971(3)
Pd4 Ga4 2.4531(4)
Pd4 Ga2 2.5972(4)
Pd4 Ga3 2.6022(4)
Ga3 C25 2.354(3)
Ga3 C24 2.369(3)
Ga3 C7 2.407(3)
Ga3 C23 2.437(3)
Ga3 C22 2.455(3)
Ga2 C11 2.341(3)
Ga2 C15 2.353(3)
Ga2 C12 2.418(3)
Ga2 C3 2.420(3)
Ga2 C13 2.460(3)
Ga1 C1 2.331(3)
Ga1 C2 2.340(3)
Ga1 C6 2.342(3)
Ga1 C4 2.358(3)
Ga1 C5 2.359(3)
Ga4 C32 2.314(3)
Ga4 C33 2.339(3)
Ga4 C31 2.348(3)
Ga4 C35 2.379(3)
Ga4 C34 2.381(3)
N1 C41 1.164(4)
N1 C42 1.395(4)
N2 C48 1.164(4)
N2 C49 1.398(4)
C12 C13 1.419(4)
C12 C11 1.420(5)
C12 C17 1.503(4)
N3 C55 1.165(4)
N3 C56 1.395(4)
C15 C11 1.416(5)
C15 C3 1.428(5)
C15 C20 1.497(4)
C7 C25 1.414(4)
C7 C22 1.422(4)
C7 C26 1.507(4)
C25 C24 1.427(4)
C25 C30 1.505(4)
C1 C5 1.414(5)
C1 C2 1.425(5)
C1 C1C 1.498(4)
C22 C23 1.410(4)
C22 C27 1.499(4)
C11 C16 1.506(5)
C23 C24 1.415(4)
C23 C28 1.506(4)
C14 N4 1.156(4)
C13 C3 1.409(5)
C13 C18 1.508(4)
C24 C29 1.500(4)
C56 C61 1.380(5)
C56 C57 1.390(5)
C2 C6 1.418(4)
C2 C8 1.500(5)
C3 C19 1.509(5)
C34 C33 1.414(5)
C34 C35 1.417(5)
C34 C39 1.507(5)
C5 C4 1.429(5)
C5 C1B 1.503(5)
C35 C31 1.419(5)
C35 C40 1.509(5)
N4 C1J 1.390(4)
C31 C32 1.427(5)
C31 C36 1.500(5)
C4 C6 1.415(5)
C4 C1A 1.495(4)
C49 C54 1.385(5)
C49 C50 1.389(5)
C6 C9 1.500(4)
C51 C52 1.380(5)
C51 C50 1.386(5)
C1J C2I 1.378(5)
C1J C10 1.392(5)
C43 C42 1.378(5)
C43 C44 1.393(5)
C57 C58 1.387(5)
C54 C53 1.388(5)
C42 C47 1.395(6)
C33 C32 1.424(5)
C33 C38 1.509(5)
C32 C37 1.513(5)
C10 C2J 1.389(6)
C52 C53 1.388(5)
C58 C59 1.380(6)
C2I C2N 1.385(6)
C2J C2O 1.378(7)
C47 C46 1.387(6)
C44 C45 1.378(7)
C45 C46 1.381(7)
C2N C2O 1.375(6)
C60 C59 1.380(6)
C60 C61 1.396(5)
